data_4120082
loop_
_publ_author_name
'Chenjie Zeng'
'Tao Li'
'Anindita Das'
'Nathaniel L. Rosi'
'Rongchao Jin'

_publ_section_title
;
 Chiral Structure of Thiolate-Protected 28-Gold-Atom Nanocluster
 Determined by X-ray Crystallography
;
_journal_name_full 'Journal of the American Chemical Society'
_journal_page_first 10011
_journal_page_last 10013
_journal_paper_doi 10.1021/ja404058q
_journal_volume 135
_journal_year 2013
_chemical_formula_sum 'C200 H260 Au28 S20'
_chemical_formula_weight 8820.34
_chemical_name_common Au28(SR)20
_chemical_name_systematic
; 
 ? 
;
_space_group_IT_number 2
_symmetry_cell_setting triclinic
_symmetry_space_group_name_Hall '-P 1'
_symmetry_space_group_name_H-M 'P -1'
_atom_sites_solution_primary direct
_atom_sites_solution_secondary difmap
_audit_creation_method SHELXL-97
_cell_angle_alpha 105.701(4)
_cell_angle_beta 98.249(4)
_cell_angle_gamma 91.642(4)
_cell_formula_units_Z 2
_cell_length_a 16.9903(14)
_cell_length_b 24.271(2)
_cell_length_c 33.979(3)
_cell_measurement_reflns_used 9718
_cell_measurement_temperature 152(2)
_cell_measurement_theta_max 49.130
_cell_measurement_theta_min 2.735
_cell_volume 13316(2)
_computing_cell_refinement 'Bruker APEX II'
_computing_data_collection 'Bruker APEX II'
_computing_data_reduction 'Bruker APEX II'
_computing_molecular_graphics 'Bruker SHELXTL'
_computing_publication_material 'Bruker SHELXTL'
_computing_structure_refinement 'SHELXL-97 (Sheldrick, 1997)'
_computing_structure_solution 'SHELXS-97 (Sheldrick, 1990)'
_diffrn_ambient_temperature 152(2)
_diffrn_measured_fraction_theta_full 0.963
_diffrn_measured_fraction_theta_max 0.963
_diffrn_measurement_device_type 'APEX II CCD'
_diffrn_measurement_method '\f and \w scans'
_diffrn_radiation_monochromator graphite
_diffrn_radiation_source 'IMuS micro-focus source'
_diffrn_radiation_type CuK\a
_diffrn_radiation_wavelength 1.54178
_diffrn_reflns_av_R_equivalents 0.1040
_diffrn_reflns_av_sigmaI/netI 0.0796
_diffrn_reflns_limit_h_max 16
_diffrn_reflns_limit_h_min -16
_diffrn_reflns_limit_k_max 23
_diffrn_reflns_limit_k_min -23
_diffrn_reflns_limit_l_max 33
_diffrn_reflns_limit_l_min -33
_diffrn_reflns_number 137283
_diffrn_reflns_theta_full 49.44
_diffrn_reflns_theta_max 49.44
_diffrn_reflns_theta_min 1.37
_exptl_absorpt_coefficient_mu 29.900
_exptl_absorpt_correction_T_max 0.7542
_exptl_absorpt_correction_T_min 0.0477
_exptl_absorpt_correction_type multi-scan
_exptl_absorpt_process_details 'Bruker SADABS'
_exptl_crystal_colour brown
_exptl_crystal_density_diffrn 2.200
_exptl_crystal_description 'thin plate'
_exptl_crystal_F_000 7984
_exptl_crystal_size_max 0.26
_exptl_crystal_size_mid 0.14
_exptl_crystal_size_min 0.01
_refine_diff_density_max 10.653
_refine_diff_density_min -6.225
_refine_diff_density_rms 0.735
_refine_ls_extinction_method none
_refine_ls_goodness_of_fit_ref 1.093
_refine_ls_matrix_type full
_refine_ls_number_parameters 1073
_refine_ls_number_reflns 25724
_refine_ls_number_restraints 510
_refine_ls_restrained_S_all 1.082
_refine_ls_R_factor_all 0.1749
_refine_ls_R_factor_gt 0.1482
_refine_ls_shift/su_max 0.003
_refine_ls_shift/su_mean 0.000
_refine_ls_structure_factor_coef Fsqd
_refine_ls_weighting_details 'calc w=1/[\s^2^(Fo^2^)+(0.1453P)^2^+6231.4761P] where P=(Fo^2^+2Fc^2^)/3'
_refine_ls_weighting_scheme calc
_refine_ls_wR_factor_gt 0.3614
_refine_ls_wR_factor_ref 0.3822
_reflns_number_gt 20008
_reflns_number_total 25724
_reflns_threshold_expression >2sigma(I)
_cod_data_source_file ja404058q_si_002.cif
_cod_data_source_block au28_0m
_cod_database_code 4120082

loop_
_symmetry_equiv_pos_as_xyz
'x, y, z'
'-x, -y, -z'

loop_
_atom_site_label
_atom_site_type_symbol
_atom_site_fract_x
_atom_site_fract_y
_atom_site_fract_z
_atom_site_U_iso_or_equiv
_atom_site_adp_type
_atom_site_occupancy
_atom_site_symmetry_multiplicity
_atom_site_calc_flag
_atom_site_refinement_flags
Au1 Au 0.75711(13) 0.65477(10) 0.28780(7) 0.0168(6) Uani 1 1 d .
Au2 Au 0.75123(13) 0.75356(10) 0.24822(7) 0.0186(6) Uani 1 1 d .
Au3 Au 0.88173(14) 0.68896(11) 0.23823(7) 0.0222(6) Uani 1 1 d .
Au4 Au 0.65586(14) 0.56036(11) 0.25910(8) 0.0240(6) Uani 1 1 d .
Au5 Au 0.74442(14) 0.73010(11) 0.36351(8) 0.0228(6) Uani 1 1 d .
Au6 Au 0.73872(14) 0.82979(10) 0.32221(8) 0.0221(6) Uani 1 1 d .
Au7 Au 0.63404(15) 0.82608(11) 0.25001(8) 0.0252(6) Uani 1 1 d .
Au8 Au 0.86655(14) 0.74949(10) 0.32410(7) 0.0204(6) Uani 1 1 d .
Au9 Au 0.76308(14) 0.67970(11) 0.17316(7) 0.0224(6) Uani 1 1 d .
Au10 Au 0.64360(14) 0.64350(10) 0.21816(7) 0.0216(6) Uani 1 1 d .
Au11 Au 0.86608(14) 0.65613(11) 0.35470(8) 0.0229(6) Uani 1 1 d .
Au12 Au 0.62607(14) 0.74125(10) 0.28900(8) 0.0229(6) Uani 1 1 d .
Au13 Au 0.86130(15) 0.78090(11) 0.20580(8) 0.0260(7) Uani 1 1 d .
Au14 Au 0.74306(16) 0.86414(12) 0.20302(9) 0.0352(7) Uani 1 1 d .
Au15 Au 0.77248(14) 0.57882(11) 0.21366(8) 0.0238(6) Uani 1 1 d .
Au16 Au 0.59550(16) 0.82714(12) 0.38801(8) 0.0342(7) Uani 1 1 d .
Au17 Au 0.87531(15) 0.86660(11) 0.28843(8) 0.0282(7) Uani 1 1 d .
Au18 Au 0.66107(17) 0.54240(12) 0.11528(8) 0.0361(7) Uani 1 1 d .
Au19 Au 0.91403(17) 0.58472(12) 0.14758(9) 0.0365(7) Uani 1 1 d .
Au20 Au 0.61922(15) 0.74392(11) 0.16596(8) 0.0272(7) Uani 1 1 d .
Au21 Au 0.76410(19) 0.55063(12) 0.33067(9) 0.0431(8) Uani 1 1 d .
Au22 Au 0.96757(17) 0.73077(13) 0.14908(9) 0.0394(8) Uani 1 1 d .
Au23 Au 0.91753(16) 0.58087(12) 0.27614(9) 0.0358(7) Uani 1 1 d .
Au24 Au 0.52768(17) 0.88681(12) 0.30321(9) 0.0385(8) Uani 1 1 d .
Au25 Au 0.60366(16) 0.64395(13) 0.33560(8) 0.0362(7) Uani 1 1 d .
Au26 Au 0.84949(17) 0.85533(12) 0.42578(8) 0.0354(7) Uani 1 1 d .
Au27 Au 0.57529(17) 0.47537(12) 0.18313(9) 0.0407(8) Uani 1 1 d .
Au28 Au 0.94637(17) 0.72916(14) 0.43648(9) 0.0427(8) Uani 1 1 d .
S1 S 0.4961(9) 0.8736(7) 0.3631(5) 0.036(4) Uani 1 1 d .
S2 S 0.8306(9) 0.5173(7) 0.1609(5) 0.035(4) Uani 1 1 d .
S3 S 0.8537(9) 0.5118(6) 0.2920(4) 0.027(4) Uani 1 1 d .
S4 S 0.9641(8) 0.8104(6) 0.3118(4) 0.018(3) Uani 1 1 d .
S5 S 0.5373(8) 0.6863(6) 0.1887(4) 0.022(3) Uani 1 1 d U
S6 S 0.7385(9) 0.6162(7) 0.1064(5) 0.031(4) Uani 1 1 d .
S7 S 0.7631(9) 0.8990(7) 0.3866(5) 0.034(4) Uani 1 1 d .
S8 S 0.5173(8) 0.7034(7) 0.3126(5) 0.027(4) Uani 1 1 d .
S9 S 0.9356(11) 0.8259(7) 0.1674(5) 0.041(5) Uani 1 1 d .
S10 S 0.9948(8) 0.6374(7) 0.2504(5) 0.031(4) Uani 1 1 d U
S11 S 0.6730(13) 0.5889(8) 0.3728(6) 0.056(5) Uani 1 1 d .
S12 S 0.6880(11) 0.8039(8) 0.1385(5) 0.044(5) Uani 1 1 d U
S13 S 0.9285(10) 0.8202(7) 0.4731(5) 0.038(4) Uani 1 1 d .
S14 S 1.0070(10) 0.6401(8) 0.1313(5) 0.039(4) Uani 1 1 d .
S15 S 0.5519(9) 0.8983(7) 0.2405(6) 0.040(4) Uani 1 1 d .
S16 S 0.6867(9) 0.7794(6) 0.4218(5) 0.031(4) Uani 1 1 d .
S17 S 0.7961(9) 0.9300(7) 0.2656(6) 0.038(4) Uani 1 1 d .
S18 S 0.5640(10) 0.4813(7) 0.2513(6) 0.042(5) Uani 1 1 d .
S19 S 0.5893(10) 0.4621(8) 0.1150(5) 0.042(4) Uani 1 1 d .
S20 S 0.9645(10) 0.6346(8) 0.4050(6) 0.046(5) Uani 1 1 d .
C1 C 0.496(2) 0.9447(15) 0.3961(13) 0.029(15) Uiso 1 1 d D
C2 C 0.426(2) 0.9721(18) 0.4013(14) 0.06(2) Uiso 1 1 d D
C3 C 0.429(2) 1.0266(18) 0.4286(15) 0.039(17) Uiso 1 1 d D
C4 C 0.501(3) 1.0536(16) 0.4510(15) 0.048(19) Uiso 1 1 d D
C5 C 0.571(2) 1.0264(18) 0.4456(15) 0.040(18) Uiso 1 1 d D
C6 C 0.569(2) 0.9718(18) 0.4183(16) 0.046(19) Uiso 1 1 d D
C7 C 0.868(3) 0.8093(19) 0.5100(13) 0.040(18) Uiso 1 1 d D
C8 C 0.826(3) 0.8564(16) 0.5262(12) 0.032(16) Uiso 1 1 d D
C9 C 0.786(3) 0.8570(16) 0.5594(13) 0.025(15) Uiso 1 1 d D
C10 C 0.787(3) 0.811(2) 0.5759(14) 0.05(2) Uiso 1 1 d D
C11 C 0.830(4) 0.7640(19) 0.5603(17) 0.07(2) Uiso 1 1 d D
C12 C 0.869(3) 0.7629(18) 0.5266(17) 0.06(2) Uiso 1 1 d D
C13 C 0.908(3) 0.596(3) 0.4323(19) 0.08(3) Uiso 1 1 d D
C14 C 0.837(3) 0.611(2) 0.4467(18) 0.06(2) Uiso 1 1 d D
C15 C 0.799(3) 0.575(3) 0.4656(19) 0.06(2) Uiso 1 1 d D
C16 C 0.832(4) 0.525(3) 0.470(2) 0.10(3) Uiso 1 1 d D
C17 C 0.904(4) 0.511(3) 0.456(3) 0.10(4) Uiso 1 1 d D
C18 C 0.941(3) 0.546(3) 0.437(2) 0.09(3) Uiso 1 1 d D
C19 C 0.893(3) 0.4718(19) 0.1818(16) 0.038(17) Uiso 1 1 d D
C20 C 0.866(2) 0.418(2) 0.1839(18) 0.07(3) Uiso 1 1 d D
C21 C 0.919(3) 0.3812(18) 0.1958(19) 0.06(2) Uiso 1 1 d D
C22 C 1.001(3) 0.398(2) 0.206(2) 0.06(2) Uiso 1 1 d D
C23 C 1.028(2) 0.452(2) 0.204(2) 0.06(2) Uiso 1 1 d D
C24 C 0.974(3) 0.4886(18) 0.1921(19) 0.06(2) Uiso 1 1 d D
C25 C 0.626(3) 0.730(2) 0.4366(15) 0.040(18) Uiso 1 1 d D
C26 C 0.544(3) 0.719(2) 0.4233(14) 0.07(2) Uiso 1 1 d D
C27 C 0.500(2) 0.685(2) 0.4403(16) 0.048(19) Uiso 1 1 d D
C28 C 0.537(3) 0.662(2) 0.4711(16) 0.05(2) Uiso 1 1 d D
C29 C 0.619(3) 0.672(3) 0.4839(17) 0.07(2) Uiso 1 1 d D
C30 C 0.664(2) 0.706(2) 0.4665(17) 0.05(2) Uiso 1 1 d D
C31 C 0.651(3) 0.4026(18) 0.1048(15) 0.035(15) Uiso 1 1 d DU
C32 C 0.647(3) 0.360(2) 0.1251(15) 0.064(19) Uiso 1 1 d DU
C33 C 0.690(4) 0.312(2) 0.1142(17) 0.08(2) Uiso 1 1 d DU
C34 C 0.737(3) 0.3061(19) 0.0833(18) 0.059(18) Uiso 1 1 d DU
C35 C 0.741(3) 0.348(2) 0.0628(16) 0.054(17) Uiso 1 1 d DU
C36 C 0.697(3) 0.396(2) 0.0733(17) 0.067(19) Uiso 1 1 d DU
C37 C 1.001(3) 0.625(2) 0.0759(10) 0.041(18) Uiso 1 1 d D
C38 C 0.927(2) 0.606(2) 0.0514(13) 0.06(2) Uiso 1 1 d D
C39 C 0.921(2) 0.591(2) 0.0084(13) 0.05(2) Uiso 1 1 d D
C40 C 0.988(2) 0.595(2) -0.0098(10) 0.027(15) Uiso 1 1 d D
C41 C 1.063(2) 0.611(2) 0.0148(12) 0.048(19) Uiso 1 1 d D
C42 C 1.068(2) 0.628(2) 0.0577(12) 0.042(18) Uiso 1 1 d D
C43 C 1.030(2) 0.8601(17) 0.2008(12) 0.017(13) Uiso 1 1 d D
C44 C 1.061(3) 0.8414(17) 0.2347(13) 0.07(2) Uiso 1 1 d D
C45 C 1.130(3) 0.8687(19) 0.2604(12) 0.032(16) Uiso 1 1 d D
C46 C 1.168(3) 0.915(2) 0.2522(14) 0.05(2) Uiso 1 1 d D
C47 C 1.138(3) 0.933(2) 0.2179(17) 0.07(3) Uiso 1 1 d D
C48 C 1.069(3) 0.906(2) 0.1925(13) 0.044(18) Uiso 1 1 d D
C49 C 0.857(3) 0.981(2) 0.254(2) 0.060(19) Uiso 1 1 d DU
C50 C 0.940(3) 0.982(2) 0.2611(19) 0.07(2) Uiso 1 1 d DU
C51 C 0.986(3) 1.024(3) 0.252(2) 0.09(2) Uiso 1 1 d DU
C52 C 0.949(4) 1.065(3) 0.236(3) 0.11(3) Uiso 1 1 d DU
C53 C 0.866(4) 1.065(3) 0.230(3) 0.12(3) Uiso 1 1 d DU
C54 C 0.820(3) 1.024(3) 0.240(2) 0.09(2) Uiso 1 1 d DU
C55 C 0.617(3) 0.841(3) 0.113(2) 0.08(3) Uiso 1 1 d D
C56 C 0.648(3) 0.881(3) 0.095(2) 0.06(2) Uiso 1 1 d D
C57 C 0.596(4) 0.911(3) 0.075(2) 0.12(4) Uiso 1 1 d D
C58 C 0.514(4) 0.902(3) 0.073(3) 0.13(5) Uiso 1 1 d D
C59 C 0.484(3) 0.862(3) 0.090(2) 0.06(2) Uiso 1 1 d D
C60 C 0.536(4) 0.832(3) 0.111(2) 0.09(3) Uiso 1 1 d D
C61 C 0.810(2) 0.9584(14) 0.3796(14) 0.032(16) Uiso 1 1 d D
C62 C 0.890(2) 0.9750(16) 0.3945(13) 0.017(13) Uiso 1 1 d D
C63 C 0.922(2) 1.0282(19) 0.3941(17) 0.08(3) Uiso 1 1 d D
C64 C 0.873(3) 1.0652(16) 0.3787(18) 0.046(19) Uiso 1 1 d D
C65 C 0.793(2) 1.0485(17) 0.3634(18) 0.05(2) Uiso 1 1 d D
C66 C 0.7610(18) 0.9958(17) 0.3646(15) 0.023(14) Uiso 1 1 d D
C67 C 0.682(2) 0.6506(19) 0.0720(13) 0.043(18) Uiso 1 1 d D
C68 C 0.7222(18) 0.6876(19) 0.0554(14) 0.033(16) Uiso 1 1 d D
C69 C 0.681(2) 0.7111(19) 0.0263(14) 0.05(2) Uiso 1 1 d D
C70 C 0.600(2) 0.6973(19) 0.0131(13) 0.028(15) Uiso 1 1 d D
C71 C 0.5591(18) 0.661(2) 0.0306(15) 0.038(17) Uiso 1 1 d D
C72 C 0.601(2) 0.6371(17) 0.0589(13) 0.018(13) Uiso 1 1 d D
C73 C 1.068(2) 0.6805(18) 0.2916(11) 0.035(17) Uiso 1 1 d D
C74 C 1.123(2) 0.7151(18) 0.2808(10) 0.039(17) Uiso 1 1 d D
C75 C 1.187(2) 0.7443(17) 0.3103(12) 0.025(15) Uiso 1 1 d D
C76 C 1.195(2) 0.739(2) 0.3503(11) 0.032(16) Uiso 1 1 d D
C77 C 1.140(3) 0.704(2) 0.3611(11) 0.06(2) Uiso 1 1 d D
C78 C 1.075(2) 0.676(2) 0.3319(13) 0.034(16) Uiso 1 1 d D
C79 C 1.017(2) 0.8532(15) 0.3596(10) 0.028(15) Uiso 1 1 d D
C80 C 1.034(2) 0.8304(13) 0.3930(11) 0.032(16) Uiso 1 1 d D
C81 C 1.081(3) 0.8629(15) 0.4295(10) 0.025(15) Uiso 1 1 d D
C82 C 1.112(3) 0.9175(15) 0.4321(10) 0.029(15) Uiso 1 1 d D
C83 C 1.093(3) 0.9408(14) 0.3990(12) 0.026(15) Uiso 1 1 d D
C84 C 1.046(3) 0.9086(17) 0.3627(11) 0.039(17) Uiso 1 1 d D
C85 C 0.450(2) 0.6634(17) 0.2694(14) 0.05(2) Uiso 1 1 d D
C86 C 0.387(3) 0.6919(13) 0.2551(15) 0.048(19) Uiso 1 1 d D
C87 C 0.322(2) 0.6609(17) 0.2273(15) 0.045(19) Uiso 1 1 d D
C88 C 0.320(2) 0.6011(16) 0.2135(14) 0.034(16) Uiso 1 1 d D
C89 C 0.382(3) 0.5726(13) 0.2289(15) 0.036(17) Uiso 1 1 d D
C90 C 0.449(2) 0.6037(17) 0.2552(15) 0.036(17) Uiso 1 1 d D
C91 C 0.621(4) 0.422(3) 0.256(2) 0.09(2) Uiso 1 1 d DU
C92 C 0.586(4) 0.385(4) 0.274(3) 0.12(3) Uiso 1 1 d DU
C93 C 0.625(6) 0.337(4) 0.280(3) 0.15(3) Uiso 1 1 d DU
C94 C 0.698(6) 0.326(3) 0.267(3) 0.14(3) Uiso 1 1 d DU
C95 C 0.734(4) 0.364(4) 0.250(3) 0.12(3) Uiso 1 1 d DU
C96 C 0.695(4) 0.411(3) 0.243(2) 0.08(2) Uiso 1 1 d DU
C97 C 0.915(5) 0.477(3) 0.323(3) 0.12(3) Uiso 1 1 d DU
C98 C 0.874(3) 0.436(4) 0.336(3) 0.12(3) Uiso 1 1 d DU
C99 C 0.916(4) 0.401(3) 0.357(2) 0.08(2) Uiso 1 1 d DU
C100 C 0.999(4) 0.408(3) 0.366(3) 0.11(3) Uiso 1 1 d DU
C101 C 1.040(3) 0.448(4) 0.352(3) 0.13(3) Uiso 1 1 d DU
C102 C 0.997(5) 0.482(3) 0.331(3) 0.12(3) Uiso 1 1 d DU
C121 C 0.460(2) 0.8690(18) 0.2089(15) 0.05(2) Uiso 1 1 d D
C122 C 0.415(3) 0.9002(15) 0.1864(17) 0.07(3) Uiso 1 1 d D
C123 C 0.345(3) 0.8748(19) 0.1600(16) 0.06(2) Uiso 1 1 d D
C124 C 0.322(2) 0.8179(19) 0.1558(14) 0.033(16) Uiso 1 1 d D
C125 C 0.365(3) 0.7876(16) 0.1798(17) 0.06(2) Uiso 1 1 d D
C126 C 0.437(2) 0.8121(17) 0.2046(14) 0.026(15) Uiso 1 1 d D
C127 C 0.481(3) 0.6386(15) 0.1441(11) 0.027(15) Uiso 1 1 d D
C128 C 0.446(3) 0.6575(14) 0.1109(13) 0.040(18) Uiso 1 1 d D
C129 C 0.402(3) 0.6190(18) 0.0765(12) 0.047(19) Uiso 1 1 d D
C130 C 0.392(3) 0.5613(17) 0.0750(12) 0.041(18) Uiso 1 1 d D
C131 C 0.426(3) 0.5426(14) 0.1085(14) 0.06(2) Uiso 1 1 d D
C132 C 0.473(3) 0.5809(17) 0.1425(12) 0.035(17) Uiso 1 1 d D
C133 C 0.988(5) 0.576(4) -0.058(3) 0.06(2) Uiso 1 1 d .
C134 C 0.963(8) 0.626(6) -0.072(4) 0.13(5) Uiso 1 1 d .
C135 C 0.939(5) 0.523(3) -0.077(2) 0.06(2) Uiso 1 1 d .
C137 C 0.505(5) 1.112(3) 0.481(2) 0.06(2) Uiso 1 1 d .
C138 C 0.555(5) 1.116(4) 0.518(3) 0.07(2) Uiso 1 1 d .
C139 C 0.419(7) 1.127(5) 0.497(4) 0.11(4) Uiso 1 1 d .
C140 C 0.536(8) 1.159(5) 0.468(4) 0.12(4) Uiso 1 1 d .
C145 C 0.910(4) 1.130(3) 0.381(2) 0.036(17) Uiso 1 1 d .
C146 C 0.925(6) 1.163(4) 0.424(3) 0.09(3) Uiso 1 1 d .
C147 C 0.866(7) 1.153(5) 0.352(4) 0.11(4) Uiso 1 1 d .
C148 C 0.994(7) 1.123(5) 0.365(3) 0.10(3) Uiso 1 1 d .
C149 C 0.335(3) 0.516(2) 0.0350(18) 0.026(15) Uiso 1 1 d .
C150 C 0.256(6) 0.548(4) 0.020(3) 0.08(3) Uiso 1 1 d .
C151 C 0.325(4) 0.461(3) 0.040(2) 0.05(2) Uiso 1 1 d .
C152 C 0.386(6) 0.508(4) 0.001(3) 0.08(3) Uiso 1 1 d .
C153 C 0.736(5) 0.808(4) 0.612(3) 0.06(2) Uiso 1 1 d .
C154 C 0.806(7) 0.786(5) 0.641(4) 0.11(4) Uiso 1 1 d .
C155 C 0.664(10) 0.771(7) 0.596(5) 0.17(6) Uiso 1 1 d .
C156 C 0.709(8) 0.863(6) 0.632(4) 0.12(4) Uiso 1 1 d .
C157 C 0.488(7) 0.631(5) 0.492(4) 0.10(3) Uiso 1 1 d .
C158 C 0.401(8) 0.616(5) 0.469(4) 0.12(4) Uiso 1 1 d .
C159 C 0.488(9) 0.657(7) 0.536(5) 0.15(5) Uiso 1 1 d .
C160 C 0.527(14) 0.582(11) 0.496(7) 0.25(10) Uiso 1 1 d .
C161 C 0.755(9) 0.212(7) 0.034(5) 0.14(5) Uiso 1 1 d .
C162 C 0.855(13) 0.244(9) 0.106(7) 0.22(9) Uiso 1 1 d .
C164 C 1.040(9) 0.347(6) 0.221(5) 0.14(5) Uiso 1 1 d .
C165 C 1.057(7) 0.301(5) 0.179(4) 0.11(4) Uiso 1 1 d .
C166 C 0.990(10) 0.312(7) 0.250(5) 0.16(6) Uiso 1 1 d .
C167 C 1.126(7) 0.383(5) 0.250(4) 0.11(4) Uiso 1 1 d .
C176 C 0.776(5) 0.479(4) 0.486(3) 0.10(3) Uiso 1 1 d D
C177 C 0.743(10) 0.432(6) 0.446(4) 0.23(9) Uiso 1 1 d D
C178 C 0.716(7) 0.521(5) 0.505(4) 0.15(5) Uiso 1 1 d D
C179 C 0.841(7) 0.463(6) 0.516(4) 0.17(6) Uiso 1 1 d D
C188 C 1.012(6) 1.102(5) 0.210(3) 0.12(4) Uiso 1 1 d D
C189 C 1.062(9) 1.070(9) 0.177(5) 0.25(10) Uiso 1 1 d D
C190 C 1.064(11) 1.137(10) 0.250(5) 0.36(17) Uiso 1 1 d D
C191 C 0.949(6) 1.137(5) 0.192(3) 0.11(4) Uiso 1 1 d D
C196 C 1.169(4) 0.958(3) 0.476(2) 0.05(2) Uiso 1 1 d .
C197 C 1.238(7) 0.982(5) 0.460(4) 0.11(4) Uiso 1 1 d .
C198 C 1.190(5) 0.918(4) 0.505(3) 0.06(2) Uiso 1 1 d .
C199 C 1.110(6) 1.001(4) 0.493(3) 0.08(3) Uiso 1 1 d .
C200 C 0.781(7) 0.244(5) 0.068(4) 0.10(3) Uiso 1 1 d .
C209 C 1.269(3) 0.778(2) 0.3695(17) 0.022(14) Uiso 1 1 d .
C212 C 0.247(3) 0.587(2) 0.1751(17) 0.020(14) Uiso 1 1 d .
C210 C 1.267(4) 0.835(3) 0.3836(19) 0.031(16) Uiso 1 1 d .
C211 C 1.343(4) 0.754(3) 0.371(2) 0.048(19) Uiso 1 1 d .

loop_
_atom_site_aniso_label
_atom_site_aniso_U_11
_atom_site_aniso_U_22
_atom_site_aniso_U_33
_atom_site_aniso_U_23
_atom_site_aniso_U_13
_atom_site_aniso_U_12
Au1 0.0145(13) 0.0191(13) 0.0134(13) -0.0007(11) 0.0011(10) -0.0006(10)
Au2 0.0107(13) 0.0247(14) 0.0183(14) 0.0024(12) 0.0037(10) -0.0025(10)
Au3 0.0147(14) 0.0320(15) 0.0162(14) 0.0001(12) 0.0036(11) -0.0019(11)
Au4 0.0204(14) 0.0258(15) 0.0245(15) 0.0037(12) 0.0067(11) -0.0025(11)
Au5 0.0172(14) 0.0288(15) 0.0208(15) 0.0019(12) 0.0071(11) 0.0059(11)
Au6 0.0214(14) 0.0191(14) 0.0203(15) -0.0019(12) -0.0005(11) 0.0004(11)
Au7 0.0205(14) 0.0264(15) 0.0246(15) 0.0038(12) -0.0032(11) -0.0007(11)
Au8 0.0132(13) 0.0262(14) 0.0188(14) 0.0027(12) 0.0007(10) -0.0028(11)
Au9 0.0199(14) 0.0278(15) 0.0154(14) 0.0004(12) 0.0018(11) -0.0066(11)
Au10 0.0152(14) 0.0243(14) 0.0213(15) 0.0009(12) 0.0012(11) -0.0053(11)
Au11 0.0217(14) 0.0263(14) 0.0208(15) 0.0056(12) 0.0057(11) 0.0029(11)
Au12 0.0141(14) 0.0261(14) 0.0231(15) -0.0010(12) 0.0012(11) -0.0031(11)
Au13 0.0232(15) 0.0290(15) 0.0234(15) 0.0046(12) 0.0032(11) -0.0108(12)
Au14 0.0292(16) 0.0355(17) 0.0426(18) 0.0192(14) -0.0034(13) -0.0046(13)
Au15 0.0177(14) 0.0275(15) 0.0236(15) 0.0001(12) 0.0089(11) -0.0003(11)
Au16 0.0355(17) 0.0339(16) 0.0292(17) -0.0001(13) 0.0089(13) 0.0065(13)
Au17 0.0225(15) 0.0291(15) 0.0294(16) 0.0050(13) -0.0002(12) -0.0077(12)
Au18 0.0382(17) 0.0387(17) 0.0266(16) 0.0009(14) 0.0067(13) -0.0020(13)
Au19 0.0362(17) 0.0418(17) 0.0281(17) 0.0013(14) 0.0110(13) -0.0021(13)
Au20 0.0265(15) 0.0288(15) 0.0230(15) 0.0056(12) -0.0035(12) -0.0019(12)
Au21 0.056(2) 0.0322(17) 0.0365(18) 0.0102(14) -0.0086(15) -0.0063(14)
Au22 0.0368(17) 0.0476(18) 0.0278(17) -0.0027(14) 0.0134(13) -0.0106(14)
Au23 0.0226(15) 0.0366(17) 0.0372(18) -0.0062(14) 0.0018(13) -0.0030(12)
Au24 0.0367(17) 0.0401(17) 0.0307(17) -0.0030(14) 0.0017(13) 0.0122(14)
Au25 0.0226(15) 0.0533(19) 0.0267(16) 0.0009(14) 0.0050(12) -0.0021(13)
Au26 0.0345(17) 0.0400(17) 0.0270(16) 0.0021(14) 0.0041(13) 0.0017(13)
Au27 0.0371(18) 0.0394(17) 0.0401(19) 0.0022(15) 0.0073(14) -0.0090(14)
Au28 0.0332(17) 0.056(2) 0.0320(18) 0.0025(15) 0.0006(13) 0.0095(14)
S1 0.029(9) 0.027(9) 0.048(11) 0.009(8) -0.007(8) 0.019(7)
S2 0.026(9) 0.039(10) 0.024(9) -0.021(8) 0.004(7) 0.011(7)
S3 0.041(10) 0.028(9) 0.011(8) 0.004(7) 0.005(7) -0.011(7)
S4 0.020(8) 0.020(8) 0.009(8) -0.002(6) 0.000(6) -0.015(6)
S5 0.024(8) 0.022(8) 0.013(8) 0.003(7) -0.014(6) 0.000(6)
S6 0.033(10) 0.036(10) 0.020(9) 0.003(8) 0.007(7) -0.006(7)
S7 0.028(9) 0.025(9) 0.043(11) 0.000(8) 0.004(8) -0.009(7)
S8 0.010(8) 0.037(9) 0.030(9) -0.001(8) 0.008(7) -0.003(7)
S9 0.045(11) 0.039(10) 0.038(11) 0.005(9) 0.011(8) -0.021(8)
S10 0.013(7) 0.048(9) 0.031(9) 0.008(7) 0.013(6) -0.007(7)
S11 0.090(16) 0.035(11) 0.039(12) 0.012(9) -0.001(10) -0.009(10)
S12 0.052(11) 0.056(12) 0.029(10) 0.033(9) -0.013(8) -0.036(9)
S13 0.027(9) 0.037(10) 0.048(11) 0.008(9) 0.000(8) 0.003(8)
S14 0.042(11) 0.049(11) 0.021(9) -0.002(8) 0.014(8) -0.014(8)
S15 0.022(9) 0.041(10) 0.055(12) 0.010(9) 0.001(8) 0.022(8)
S16 0.031(9) 0.021(8) 0.036(10) -0.009(8) 0.022(8) -0.003(7)
S17 0.022(9) 0.033(10) 0.054(12) 0.012(9) -0.006(8) 0.000(7)
S18 0.041(11) 0.030(10) 0.056(12) 0.012(9) 0.018(9) -0.017(8)
S19 0.040(11) 0.044(11) 0.033(10) -0.001(9) 0.003(8) 0.002(8)
S20 0.033(10) 0.063(12) 0.050(12) 0.023(10) 0.010(9) 0.023(9)

loop_
_atom_type_symbol
_atom_type_description
_atom_type_scat_dispersion_real
_atom_type_scat_dispersion_imag
_atom_type_scat_source
C C 0.0181 0.0091 'International Tables Vol C Tables 4.2.6.8 and 6.1.1.4'
H H 0.0000 0.0000 'International Tables Vol C Tables 4.2.6.8 and 6.1.1.4'
S S 0.3331 0.5567 'International Tables Vol C Tables 4.2.6.8 and 6.1.1.4'
Au Au -4.4197 7.2980 'International Tables Vol C Tables 4.2.6.8 and 6.1.1.4'

loop_
_geom_angle_atom_site_label_1
_geom_angle_atom_site_label_2
_geom_angle_atom_site_label_3
_geom_angle
Au4 Au1 Au11 115.28(11)
Au4 Au1 Au15 61.47(9)
Au11 Au1 Au15 117.81(11)
Au4 Au1 Au5 118.66(11)
Au11 Au1 Au5 60.83(9)
Au15 Au1 Au5 178.62(12)
Au4 Au1 Au10 60.15(9)
Au11 Au1 Au10 175.19(12)
Au15 Au1 Au10 59.29(9)
Au5 Au1 Au10 122.06(11)
Au4 Au1 Au8 174.73(12)
Au11 Au1 Au8 59.58(8)
Au15 Au1 Au8 121.18(11)
Au5 Au1 Au8 58.57(8)
Au10 Au1 Au8 125.02(11)
Au4 Au1 Au2 122.83(10)
Au11 Au1 Au2 121.89(10)
Au15 Au1 Au2 90.71(9)
Au5 Au1 Au2 90.29(9)
Au10 Au1 Au2 62.69(8)
Au8 Au1 Au2 62.33(8)
Au4 Au1 Au12 95.40(9)
Au11 Au1 Au12 123.56(10)
Au15 Au1 Au12 118.40(10)
Au5 Au1 Au12 62.98(8)
Au10 Au1 Au12 59.84(8)
Au8 Au1 Au12 87.17(9)
Au2 Au1 Au12 53.14(7)
Au4 Au1 Au3 123.85(10)
Au11 Au1 Au3 94.53(9)
Au15 Au1 Au3 62.61(8)
Au5 Au1 Au3 117.37(10)
Au10 Au1 Au3 87.37(9)
Au8 Au1 Au3 59.42(8)
Au2 Au1 Au3 53.22(7)
Au12 Au1 Au3 106.37(9)
Au4 Au1 Au21 57.65(8)
Au11 Au1 Au21 57.63(8)
Au15 Au1 Au21 89.75(10)
Au5 Au1 Au21 89.24(10)
Au10 Au1 Au21 117.80(10)
Au8 Au1 Au21 117.18(10)
Au2 Au1 Au21 179.46(11)
Au12 Au1 Au21 126.80(10)
Au3 Au1 Au21 126.83(10)
Au4 Au1 Au25 61.13(8)
Au11 Au1 Au25 93.59(10)
Au15 Au1 Au25 121.98(10)
Au5 Au1 Au25 58.39(8)
Au10 Au1 Au25 85.39(9)
Au8 Au1 Au25 116.74(10)
Au2 Au1 Au25 113.44(10)
Au12 Au1 Au25 60.30(8)
Au3 Au1 Au25 166.67(11)
Au21 Au1 Au25 66.50(9)
Au4 Au1 Au23 93.45(9)
Au11 Au1 Au23 59.95(8)
Au15 Au1 Au23 58.50(8)
Au5 Au1 Au23 120.19(10)
Au10 Au1 Au23 117.62(10)
Au8 Au1 Au23 84.80(9)
Au2 Au1 Au23 113.97(10)
Au12 Au1 Au23 167.07(11)
Au3 Au1 Au23 60.76(8)
Au21 Au1 Au23 66.07(9)
Au25 Au1 Au23 132.57(10)
Au13 Au2 Au7 109.79(11)
Au13 Au2 Au6 117.04(11)
Au7 Au2 Au6 62.07(9)
Au13 Au2 Au9 62.06(9)
Au7 Au2 Au9 116.77(11)
Au6 Au2 Au9 178.40(12)
Au13 Au2 Au12 170.32(13)
Au7 Au2 Au12 60.53(9)
Au6 Au2 Au12 59.47(9)
Au9 Au2 Au12 121.17(11)
Au13 Au2 Au3 60.67(9)
Au7 Au2 Au3 170.45(12)
Au6 Au2 Au3 121.42(11)
Au9 Au2 Au3 59.53(9)
Au12 Au2 Au3 129.01(12)
Au13 Au2 Au8 96.60(10)
Au7 Au2 Au8 123.72(11)
Au6 Au2 Au8 61.68(8)
Au9 Au2 Au8 119.51(11)
Au12 Au2 Au8 89.39(9)
Au3 Au2 Au8 60.84(8)
Au13 Au2 Au10 123.45(11)
Au7 Au2 Au10 96.52(10)
Au6 Au2 Au10 119.51(10)
Au9 Au2 Au10 61.41(8)
Au12 Au2 Au10 60.90(8)
Au3 Au2 Au10 89.15(9)
Au8 Au2 Au10 109.06(10)
Au13 Au2 Au1 125.27(11)
Au7 Au2 Au1 124.94(11)
Au6 Au2 Au1 90.92(9)
Au9 Au2 Au1 90.67(9)
Au12 Au2 Au1 64.41(8)
Au3 Au2 Au1 64.60(8)
Au8 Au2 Au1 54.79(7)
Au10 Au2 Au1 54.27(7)
Au13 Au2 Au17 59.16(8)
Au7 Au2 Au17 87.12(9)
Au6 Au2 Au17 58.17(8)
Au9 Au2 Au17 121.06(10)
Au12 Au2 Au17 117.51(10)
Au3 Au2 Au17 87.91(9)
Au8 Au2 Au17 64.94(8)
Au10 Au2 Au17 174.00(11)
Au1 Au2 Au17 119.73(9)
Au13 Au2 Au20 87.19(9)
Au7 Au2 Au20 58.98(8)
Au6 Au2 Au20 120.87(10)
Au9 Au2 Au20 58.07(8)
Au12 Au2 Au20 87.53(9)
Au3 Au2 Au20 117.49(10)
Au8 Au2 Au20 173.75(11)
Au10 Au2 Au20 64.69(8)
Au1 Au2 Au20 118.96(9)
Au17 Au2 Au20 121.31(10)
S10 Au3 Au9 134.9(4)
S10 Au3 Au13 131.8(4)
Au9 Au3 Au13 61.33(9)
S10 Au3 Au2 163.5(4)
Au9 Au3 Au2 59.69(9)
Au13 Au3 Au2 58.41(9)
S10 Au3 Au8 99.8(4)
Au9 Au3 Au8 122.93(11)
Au13 Au3 Au8 97.34(10)
Au2 Au3 Au8 64.16(8)
S10 Au3 Au15 91.0(4)
Au9 Au3 Au15 64.85(8)
Au13 Au3 Au15 125.90(11)
Au2 Au3 Au15 90.14(9)
Au8 Au3 Au15 107.05(10)
S10 Au3 Au1 106.1(4)
Au9 Au3 Au1 89.38(9)
Au13 Au3 Au1 120.59(11)
Au2 Au3 Au1 62.18(8)
Au8 Au3 Au1 54.95(7)
Au15 Au3 Au1 52.75(7)
S10 Au3 Au23 44.7(4)
Au9 Au3 Au23 120.89(11)
Au13 Au3 Au23 176.47(11)
Au2 Au3 Au23 124.91(11)
Au8 Au3 Au23 83.68(9)
Au15 Au3 Au23 56.68(8)
Au1 Au3 Au23 62.74(8)
S18 Au4 Au1 165.8(5)
S18 Au4 Au10 128.0(5)
Au1 Au4 Au10 61.44(9)
S18 Au4 Au15 132.6(4)
Au1 Au4 Au15 60.15(9)
Au10 Au4 Au15 59.27(9)
S18 Au4 Au21 99.3(5)
Au1 Au4 Au21 70.68(9)
Au10 Au4 Au21 132.11(12)
Au15 Au4 Au21 96.45(11)
S18 Au4 Au27 50.1(5)
Au1 Au4 Au27 143.97(12)
Au10 Au4 Au27 89.55(10)
Au15 Au4 Au27 87.45(10)
Au21 Au4 Au27 133.13(12)
S18 Au4 Au25 98.7(4)
Au1 Au4 Au25 69.24(9)
Au10 Au4 Au25 90.20(10)
Au15 Au4 Au25 128.67(11)
Au21 Au4 Au25 73.46(10)
Au27 Au4 Au25 136.24(11)
S16 Au5 Au8 137.6(4)
S16 Au5 Au1 159.6(4)
Au8 Au5 Au1 61.32(8)
S16 Au5 Au11 132.6(4)
Au8 Au5 Au11 59.77(9)
Au1 Au5 Au11 58.61(8)
S16 Au5 Au25 90.3(4)
Au8 Au5 Au25 130.86(11)
Au1 Au5 Au25 69.83(9)
Au11 Au5 Au25 99.40(11)
S16 Au5 Au12 103.9(4)
Au8 Au5 Au12 89.01(10)
Au1 Au5 Au12 63.84(8)
Au11 Au5 Au12 122.22(11)
Au25 Au5 Au12 64.04(9)
S16 Au5 Au6 95.7(4)
Au8 Au5 Au6 60.75(8)
Au1 Au5 Au6 89.04(9)
Au11 Au5 Au6 120.32(10)
Au25 Au5 Au6 115.49(10)
Au12 Au5 Au6 52.15(7)
S7 Au6 Au12 132.5(4)
S7 Au6 Au2 165.4(4)
Au12 Au6 Au2 60.66(9)
S7 Au6 Au7 131.0(4)
Au12 Au6 Au7 59.67(9)
Au2 Au6 Au7 58.31(9)
S7 Au6 Au17 97.0(4)
Au12 Au6 Au17 130.51(11)
Au2 Au6 Au17 70.03(9)
Au7 Au6 Au17 91.74(10)
S7 Au6 Au8 105.7(4)
Au12 Au6 Au8 91.44(10)
Au2 Au6 Au8 64.20(8)
Au7 Au6 Au8 122.49(11)
Au17 Au6 Au8 69.84(9)
S7 Au6 Au5 92.0(4)
Au12 Au6 Au5 63.38(8)
Au2 Au6 Au5 89.75(9)
Au7 Au6 Au5 122.79(10)
Au17 Au6 Au5 122.57(10)
Au8 Au6 Au5 53.20(8)
S15 Au7 Au2 164.8(5)
S15 Au7 Au12 134.4(5)
Au2 Au7 Au12 60.79(9)
S15 Au7 Au6 125.5(5)
Au2 Au7 Au6 59.62(9)
Au12 Au7 Au6 58.77(9)
S15 Au7 Au24 51.3(5)
Au2 Au7 Au24 141.93(12)
Au12 Au7 Au24 87.39(11)
Au6 Au7 Au24 86.91(10)
S15 Au7 Au14 89.2(5)
Au2 Au7 Au14 75.68(10)
Au12 Au7 Au14 136.48(12)
Au6 Au7 Au14 100.04(10)
Au24 Au7 Au14 132.11(12)
S15 Au7 Au20 104.1(5)
Au2 Au7 Au20 70.30(9)
Au12 Au7 Au20 93.86(10)
Au6 Au7 Au20 129.71(11)
Au24 Au7 Au20 137.02(11)
Au14 Au7 Au20 70.23(10)
S4 Au8 Au5 151.7(4)
S4 Au8 Au11 135.9(4)
Au5 Au8 Au11 61.04(9)
S4 Au8 Au1 144.8(3)
Au5 Au8 Au1 60.11(8)
Au11 Au8 Au1 58.63(8)
S4 Au8 Au3 79.6(3)
Au5 Au8 Au3 125.01(11)
Au11 Au8 Au3 97.91(10)
Au1 Au8 Au3 65.62(8)
S4 Au8 Au6 94.6(4)
Au5 Au8 Au6 66.05(9)
Au11 Au8 Au6 126.87(11)
Au1 Au8 Au6 91.33(9)
Au3 Au8 Au6 108.28(10)
S4 Au8 Au2 93.3(3)
Au5 Au8 Au2 91.45(9)
Au11 Au8 Au2 121.49(10)
Au1 Au8 Au2 62.88(8)
Au3 Au8 Au2 55.00(8)
Au6 Au8 Au2 54.12(8)
S6 Au9 Au3 131.9(4)
S6 Au9 Au2 165.7(4)
Au3 Au9 Au2 60.78(9)
S6 Au9 Au13 131.2(4)
Au3 Au9 Au13 59.82(9)
Au2 Au9 Au13 58.26(9)
S6 Au9 Au20 97.2(4)
Au3 Au9 Au20 130.85(11)
Au2 Au9 Au20 70.22(9)
Au13 Au9 Au20 91.96(10)
S6 Au9 Au10 105.4(4)
Au3 Au9 Au10 91.50(10)
Au2 Au9 Au10 64.43(8)
Au13 Au9 Au10 122.67(11)
Au20 Au9 Au10 69.84(9)
S6 Au9 Au15 91.8(4)
Au3 Au9 Au15 62.74(8)
Au2 Au9 Au15 89.53(9)
Au13 Au9 Au15 122.30(11)
Au20 Au9 Au15 122.77(10)
Au10 Au9 Au15 53.34(8)
S5 Au10 Au15 152.7(4)
S5 Au10 Au4 134.8(4)
Au15 Au10 Au4 61.03(9)
S5 Au10 Au1 144.7(4)
Au15 Au10 Au1 59.74(9)
Au4 Au10 Au1 58.41(9)
S5 Au10 Au12 79.4(4)
Au15 Au10 Au12 124.49(11)
Au4 Au10 Au12 98.00(10)
Au1 Au10 Au12 65.57(8)
S5 Au10 Au9 95.6(4)
Au15 Au10 Au9 66.27(9)
Au4 Au10 Au9 127.11(11)
Au1 Au10 Au9 91.70(9)
Au12 Au10 Au9 107.99(10)
S5 Au10 Au2 94.1(3)
Au15 Au10 Au2 91.16(9)
Au4 Au10 Au2 121.43(11)
Au1 Au10 Au2 63.04(8)
Au12 Au10 Au2 54.72(8)
Au9 Au10 Au2 54.16(8)
S20 Au11 Au1 166.6(5)
S20 Au11 Au8 127.8(5)
Au1 Au11 Au8 61.80(9)
S20 Au11 Au5 131.1(5)
Au1 Au11 Au5 60.56(9)
Au8 Au11 Au5 59.19(9)
S20 Au11 Au21 99.7(5)
Au1 Au11 Au21 70.35(9)
Au8 Au11 Au21 132.12(12)
Au5 Au11 Au21 96.32(11)
S20 Au11 Au28 49.5(5)
Au1 Au11 Au28 143.90(12)
Au8 Au11 Au28 89.69(10)
Au5 Au11 Au28 86.51(10)
Au21 Au11 Au28 132.36(12)
S20 Au11 Au23 99.1(4)
Au1 Au11 Au23 69.94(9)
Au8 Au11 Au23 91.07(10)
Au5 Au11 Au23 129.78(11)
Au21 Au11 Au23 73.64(10)
Au28 Au11 Au23 136.65(11)
S8 Au12 Au6 134.9(4)
S8 Au12 Au7 130.6(4)
Au6 Au12 Au7 61.56(9)
S8 Au12 Au2 163.8(4)
Au6 Au12 Au2 59.87(9)
Au7 Au12 Au2 58.68(9)
S8 Au12 Au10 99.7(4)
Au6 Au12 Au10 123.33(11)
Au7 Au12 Au10 97.61(10)
Au2 Au12 Au10 64.38(8)
S8 Au12 Au5 92.1(4)
Au6 Au12 Au5 64.47(8)
Au7 Au12 Au5 125.75(10)
Au2 Au12 Au5 89.95(9)
Au10 Au12 Au5 107.20(10)
S8 Au12 Au1 106.5(4)
Au6 Au12 Au1 90.01(9)
Au7 Au12 Au1 121.12(11)
Au2 Au12 Au1 62.45(8)
Au10 Au12 Au1 54.60(8)
Au5 Au12 Au1 53.18(7)
S8 Au12 Au25 45.3(4)
Au6 Au12 Au25 120.45(11)
Au7 Au12 Au25 175.83(12)
Au2 Au12 Au25 125.42(11)
Au10 Au12 Au25 84.25(9)
Au5 Au12 Au25 56.77(8)
Au1 Au12 Au25 62.98(8)
S9 Au13 Au2 164.3(5)
S9 Au13 Au3 134.8(5)
Au2 Au13 Au3 60.92(9)
S9 Au13 Au9 125.4(4)
Au2 Au13 Au9 59.68(9)
Au3 Au13 Au9 58.85(9)
S9 Au13 Au22 51.3(5)
Au2 Au13 Au22 142.36(12)
Au3 Au13 Au22 87.43(11)
Au9 Au13 Au22 87.43(10)
S9 Au13 Au14 88.6(5)
Au2 Au13 Au14 75.64(10)
Au3 Au13 Au14 136.55(12)
Au9 Au13 Au14 99.58(11)
Au22 Au13 Au14 131.94(12)
S9 Au13 Au17 104.2(4)
Au2 Au13 Au17 70.06(9)
Au3 Au13 Au17 94.00(10)
Au9 Au13 Au17 129.55(11)
Au22 Au13 Au17 136.80(11)
Au14 Au13 Au17 70.43(10)
S12 Au14 S17 175.8(6)
S12 Au14 Au7 96.8(4)
S17 Au14 Au7 85.3(4)
S12 Au14 Au13 86.8(5)
S17 Au14 Au13 96.5(4)
Au7 Au14 Au13 98.88(11)
S2 Au15 Au10 136.7(4)
S2 Au15 Au1 160.7(4)
Au10 Au15 Au1 60.98(9)
S2 Au15 Au4 132.8(4)
Au10 Au15 Au4 59.70(9)
Au1 Au15 Au4 58.38(8)
S2 Au15 Au23 91.0(4)
Au10 Au15 Au23 131.15(11)
Au1 Au15 Au23 70.39(9)
Au4 Au15 Au23 98.96(11)
S2 Au15 Au3 103.3(4)
Au10 Au15 Au3 89.31(10)
Au1 Au15 Au3 64.64(8)
Au4 Au15 Au3 122.80(11)
Au23 Au15 Au3 65.00(9)
S2 Au15 Au9 95.0(5)
Au10 Au15 Au9 60.39(8)
Au1 Au15 Au9 89.07(9)
Au4 Au15 Au9 119.93(11)
Au23 Au15 Au9 116.82(10)
Au3 Au15 Au9 52.40(7)
S1 Au16 S16 171.1(6)
S4 Au17 S17 174.2(5)
S4 Au17 Au6 96.8(3)
S17 Au17 Au6 88.1(4)
S4 Au17 Au13 86.8(3)
S17 Au17 Au13 95.1(5)
Au6 Au17 Au13 102.38(10)
S4 Au17 Au2 89.0(3)
S17 Au17 Au2 96.5(4)
Au6 Au17 Au2 51.80(7)
Au13 Au17 Au2 50.79(7)
S19 Au18 S6 171.6(6)
S14 Au19 S2 171.7(6)
S5 Au20 S12 173.2(6)
S5 Au20 Au9 96.8(4)
S12 Au20 Au9 89.1(5)
S5 Au20 Au7 87.0(4)
S12 Au20 Au7 95.1(5)
Au9 Au20 Au7 102.21(10)
S5 Au20 Au2 89.0(3)
S12 Au20 Au2 97.3(4)
Au9 Au20 Au2 51.70(7)
Au7 Au20 Au2 50.72(7)
S3 Au21 S11 177.6(6)
S3 Au21 Au4 92.1(4)
S11 Au21 Au4 90.0(5)
S3 Au21 Au11 86.9(4)
S11 Au21 Au11 93.8(5)
Au4 Au21 Au11 103.68(11)
S3 Au21 Au1 89.5(4)
S11 Au21 Au1 92.7(5)
Au4 Au21 Au1 51.66(8)
Au11 Au21 Au1 52.02(8)
S14 Au22 S9 176.3(6)
S14 Au22 Au13 129.8(4)
S9 Au22 Au13 53.1(4)
S3 Au23 S10 167.9(6)
S3 Au23 Au15 86.5(4)
S10 Au23 Au15 94.0(4)
S3 Au23 Au11 83.5(4)
S10 Au23 Au11 108.2(4)
Au15 Au23 Au11 100.75(10)
S3 Au23 Au3 140.2(4)
S10 Au23 Au3 46.7(4)
Au15 Au23 Au3 58.32(8)
Au11 Au23 Au3 85.41(9)
S3 Au23 Au1 87.8(4)
S10 Au23 Au1 101.9(4)
Au15 Au23 Au1 51.11(7)
Au11 Au23 Au1 50.11(7)
Au3 Au23 Au1 56.50(7)
S1 Au24 S15 176.5(6)
S1 Au24 Au7 129.6(4)
S15 Au24 Au7 51.8(4)
S8 Au25 S11 165.4(7)
S8 Au25 Au5 95.9(4)
S11 Au25 Au5 87.7(5)
S8 Au25 Au4 107.9(4)
S11 Au25 Au4 85.1(5)
Au5 Au25 Au4 100.80(10)
S8 Au25 Au12 47.4(4)
S11 Au25 Au12 143.1(5)
Au5 Au25 Au12 59.19(8)
Au4 Au25 Au12 85.63(9)
S8 Au25 Au1 102.5(4)
S11 Au25 Au1 90.9(6)
Au5 Au25 Au1 51.78(7)
Au4 Au25 Au1 49.63(7)
Au12 Au25 Au1 56.72(7)
S13 Au26 S7 171.6(6)
S19 Au27 S18 175.4(6)
S19 Au27 Au4 130.7(5)
S18 Au27 Au4 51.7(4)
S13 Au28 S20 174.7(7)
S13 Au28 Au11 131.8(4)
S20 Au28 Au11 51.9(4)
C1 S1 Au16 110.4(16)
C1 S1 Au24 104.0(18)
Au16 S1 Au24 106.3(7)
C19 S2 Au19 106.4(17)
C19 S2 Au15 110.0(19)
Au19 S2 Au15 98.7(6)
C97 S3 Au23 114(3)
C97 S3 Au21 104(3)
Au23 S3 Au21 108.1(7)
C79 S4 Au17 106.5(15)
C79 S4 Au8 109.6(15)
Au17 S4 Au8 94.5(5)
C127 S5 Au20 106.6(16)
C127 S5 Au10 112.5(15)
Au20 S5 Au10 93.6(5)
C67 S6 Au18 110.0(14)
C67 S6 Au9 109.0(18)
Au18 S6 Au9 102.4(6)
C61 S7 Au26 110.7(14)
C61 S7 Au6 107.3(18)
Au26 S7 Au6 102.4(6)
C85 S8 Au25 109.7(16)
C85 S8 Au12 108.7(19)
Au25 S8 Au12 87.4(5)
C43 S9 Au22 100.1(16)
C43 S9 Au13 108.8(15)
Au22 S9 Au13 75.6(5)
C73 S10 Au23 109.4(14)
C73 S10 Au3 111.0(17)
Au23 S10 Au3 88.6(5)
Au21 S11 Au25 102.0(7)
C55 S12 Au20 108(2)
C55 S12 Au14 109(2)
Au20 S12 Au14 93.7(6)
C7 S13 Au28 103.2(16)
C7 S13 Au26 107.4(17)
Au28 S13 Au26 103.6(7)
C37 S14 Au22 102.5(19)
C37 S14 Au19 110.6(17)
Au22 S14 Au19 106.0(7)
C121 S15 Au24 100.1(19)
C121 S15 Au7 111.2(17)
Au24 S15 Au7 76.9(5)
C25 S16 Au16 103.9(17)
C25 S16 Au5 109.4(19)
Au16 S16 Au5 97.8(6)
C49 S17 Au17 108(2)
C49 S17 Au14 107(2)
Au17 S17 Au14 94.5(6)
C91 S18 Au27 98(3)
C91 S18 Au4 107(3)
Au27 S18 Au4 78.1(5)
C31 S19 Au18 108.5(18)
C31 S19 Au27 103.6(18)
Au18 S19 Au27 104.1(7)
C13 S20 Au28 103(2)
C13 S20 Au11 104(2)
Au28 S20 Au11 78.6(5)
C6 C1 C2 119.9(12)
C6 C1 S1 118(3)
C2 C1 S1 122(3)
C3 C2 C1 120.0(12)
C2 C3 C4 120.1(12)
C3 C4 C5 119.9(12)
C3 C4 C137 121(4)
C5 C4 C137 119(4)
C6 C5 C4 119.9(12)
C1 C6 C5 120.2(12)
C12 C7 C8 120.0(12)
C12 C7 S13 125(3)
C8 C7 S13 114(3)
C7 C8 C9 119.8(12)
C10 C9 C8 120.2(12)
C9 C10 C11 119.9(12)
C9 C10 C153 121(4)
C11 C10 C153 119(4)
C12 C11 C10 119.8(12)
C7 C12 C11 120.2(12)
C14 C13 C18 120.0(12)
C14 C13 S20 127(4)
C18 C13 S20 113(4)
C13 C14 C15 119.9(12)
C16 C15 C14 120.1(12)
C15 C16 C17 120.0(12)
C15 C16 C176 117(5)
C17 C16 C176 122(5)
C16 C17 C18 119.8(12)
C13 C18 C17 120.1(12)
C20 C19 C24 119.9(12)
C20 C19 S2 123(3)
C24 C19 S2 117(3)
C19 C20 C21 120.0(12)
C22 C21 C20 120.2(12)
C21 C22 C23 119.8(12)
C21 C22 C164 105(6)
C23 C22 C164 135(6)
C24 C23 C22 120.0(12)
C23 C24 C19 120.1(12)
C26 C25 C30 120.0(12)
C26 C25 S16 124(3)
C30 C25 S16 116(3)
C25 C26 C27 120.0(12)
C28 C27 C26 120.0(12)
C27 C28 C29 120.1(12)
C27 C28 C157 119(6)
C29 C28 C157 121(6)
C30 C29 C28 119.9(12)
C29 C30 C25 120.1(12)
C36 C31 C32 120.0(12)
C36 C31 S19 119(3)
C32 C31 S19 120(3)
C31 C32 C33 119.9(12)
C34 C33 C32 120.0(12)
C33 C34 C35 120.2(12)
C33 C34 C200 118(5)
C35 C34 C200 121(5)
C34 C35 C36 119.8(12)
C31 C36 C35 120.1(12)
C42 C37 C38 120.3(12)
C42 C37 S14 121(3)
C38 C37 S14 118(3)
C37 C38 C39 119.6(12)
C40 C39 C38 120.1(12)
C39 C40 C41 120.1(12)
C39 C40 C133 124(4)
C41 C40 C133 116(4)
C42 C41 C40 119.5(12)
C37 C42 C41 120.1(12)
C48 C43 C44 120.0(12)
C48 C43 S9 119(2)
C44 C43 S9 121(2)
C43 C44 C45 120.1(12)
C44 C45 C46 119.9(12)
C47 C46 C45 120.0(12)
C46 C47 C48 120.0(12)
C43 C48 C47 120.0(12)
C50 C49 C54 119.9(12)
C50 C49 S17 123(4)
C54 C49 S17 117(4)
C51 C50 C49 120.1(12)
C50 C51 C52 120.0(12)
C51 C52 C53 119.9(12)
C51 C52 C188 114(5)
C53 C52 C188 123(5)
C54 C53 C52 120.1(12)
C53 C54 C49 119.8(12)
C56 C55 C60 120.0(12)
C56 C55 S12 117(4)
C60 C55 S12 123(4)
C55 C56 C57 120.0(12)
C58 C57 C56 119.9(12)
C59 C58 C57 120.0(12)
C58 C59 C60 120.0(12)
C59 C60 C55 120.0(12)
C62 C61 C66 119.7(12)
C62 C61 S7 123(2)
C66 C61 S7 116(2)
C63 C62 C61 120.4(12)
C62 C63 C64 119.9(12)
C65 C64 C63 119.7(12)
C65 C64 C145 121(3)
C63 C64 C145 119(4)
C66 C65 C64 120.2(12)
C65 C66 C61 120.0(12)
C68 C67 C72 119.6(12)
C68 C67 S6 119(2)
C72 C67 S6 121(2)
C69 C68 C67 120.0(12)
C68 C69 C70 120.3(12)
C69 C70 C71 119.6(12)
C72 C71 C70 119.9(12)
C71 C72 C67 120.5(12)
C74 C73 C78 120.0(12)
C74 C73 S10 117(2)
C78 C73 S10 123(2)
C73 C74 C75 119.9(12)
C76 C75 C74 120.1(12)
C75 C76 C77 119.9(12)
C75 C76 C209 100(3)
C77 C76 C209 140(3)
C78 C77 C76 120.0(12)
C77 C78 C73 119.9(12)
C80 C79 C84 119.8(12)
C80 C79 S4 120(2)
C84 C79 S4 120(2)
C79 C80 C81 120.1(12)
C82 C81 C80 120.0(12)
C83 C82 C81 119.8(12)
C83 C82 C196 119(3)
C81 C82 C196 121(3)
C84 C83 C82 120.1(12)
C83 C84 C79 120.1(12)
C86 C85 C90 120.0(12)
C86 C85 S8 117(3)
C90 C85 S8 122(3)
C85 C86 C87 120.2(12)
C86 C87 C88 119.9(12)
C89 C88 C87 119.8(12)
C89 C88 C212 138(3)
C87 C88 C212 101(3)
C88 C89 C90 120.2(12)
C85 C90 C89 119.5(12)
C92 C91 C96 120.2(12)
C92 C91 S18 114(5)
C96 C91 S18 126(5)
C91 C92 C93 120.1(12)
C92 C93 C94 119.8(12)
C95 C94 C93 120.1(12)
C94 C95 C96 120.1(12)
C91 C96 C95 119.7(12)
C102 C97 C98 120.0(12)
C102 C97 S3 125(5)
C98 C97 S3 115(5)
C99 C98 C97 119.8(12)
C100 C99 C98 120.2(12)
C99 C100 C101 120.0(12)
C102 C101 C100 119.8(12)
C97 C102 C101 120.2(12)
C122 C121 C126 120.2(12)
C122 C121 S15 121(3)
C126 C121 S15 118(3)
C121 C122 C123 120.0(12)
C122 C123 C124 119.7(12)
C125 C124 C123 120.2(12)
C124 C125 C126 119.7(12)
C121 C126 C125 119.7(12)
C132 C127 C128 119.8(12)
C132 C127 S5 118(2)
C128 C127 S5 122(2)
C129 C128 C127 120.2(12)
C128 C129 C130 119.9(12)
C131 C130 C129 119.9(12)
C131 C130 C149 120(3)
C129 C130 C149 120(3)
C130 C131 C132 120.1(12)
C127 C132 C131 119.9(12)
C135 C133 C134 117(9)
C135 C133 C40 109(6)
C134 C133 C40 105(8)
C138 C137 C140 103(8)
C138 C137 C4 112(7)
C140 C137 C4 118(8)
C138 C137 C139 101(7)
C140 C137 C139 110(8)
C4 C137 C139 111(7)
C147 C145 C146 118(8)
C147 C145 C148 103(7)
C146 C145 C148 107(7)
C147 C145 C64 112(7)
C146 C145 C64 108(6)
C148 C145 C64 108(6)
C151 C149 C152 103(6)
C151 C149 C130 113(5)
C152 C149 C130 102(5)
C151 C149 C150 119(6)
C152 C149 C150 106(6)
C130 C149 C150 110(5)
C156 C153 C155 105(10)
C156 C153 C10 112(8)
C155 C153 C10 112(9)
C156 C153 C154 114(9)
C155 C153 C154 116(10)
C10 C153 C154 97(7)
C160 C157 C159 98(10)
C160 C157 C28 107(10)
C159 C157 C28 116(10)
C160 C157 C158 114(10)
C159 C157 C158 111(10)
C28 C157 C158 112(9)
C22 C164 C165 105(10)
C22 C164 C167 100(9)
C165 C164 C167 112(10)
C22 C164 C166 121(10)
C165 C164 C166 110(10)
C167 C164 C166 109(10)
C177 C176 C179 117(4)
C177 C176 C178 117(4)
C179 C176 C178 117(4)
C177 C176 C16 103(10)
C179 C176 C16 99(9)
C178 C176 C16 98(8)
C190 C188 C191 113(7)
C190 C188 C189 113(7)
C191 C188 C189 113(6)
C190 C188 C52 94(10)
C191 C188 C52 99(8)
C189 C188 C52 123(10)
C199 C196 C197 115(8)
C199 C196 C198 111(7)
C197 C196 C198 117(7)
C199 C196 C82 100(6)
C197 C196 C82 103(6)
C198 C196 C82 107(5)
C161 C200 C162 136(10)
C161 C200 C34 117(10)
C162 C200 C34 108(10)
C210 C209 C211 120(6)
C210 C209 C76 122(5)
C211 C209 C76 118(5)

loop_
_geom_bond_atom_site_label_1
_geom_bond_atom_site_label_2
_geom_bond_distance
Au1 Au4 2.692(3)
Au1 Au11 2.710(3)
Au1 Au15 2.741(3)
Au1 Au5 2.765(3)
Au1 Au10 2.775(3)
Au1 Au8 2.798(3)
Au1 Au2 3.047(3)
Au1 Au12 3.100(3)
Au1 Au3 3.112(3)
Au1 Au21 3.238(4)
Au1 Au25 3.303(4)
Au1 Au23 3.318(4)
Au2 Au13 2.690(3)
Au2 Au7 2.692(3)
Au2 Au6 2.729(3)
Au2 Au9 2.730(3)
Au2 Au12 2.750(3)
Au2 Au3 2.760(3)
Au2 Au8 3.032(3)
Au2 Au10 3.038(3)
Au2 Au17 3.264(3)
Au2 Au20 3.273(3)
Au3 S10 2.371(16)
Au3 Au9 2.726(3)
Au3 Au13 2.753(4)
Au3 Au8 2.942(3)
Au3 Au15 3.058(3)
Au3 Au23 3.257(4)
Au4 S18 2.372(15)
Au4 Au10 2.741(4)
Au4 Au15 2.777(3)
Au4 Au21 2.899(4)
Au4 Au27 2.955(4)
Au4 Au25 3.094(4)
Au5 S16 2.380(15)
Au5 Au8 2.721(3)
Au5 Au11 2.772(3)
Au5 Au25 2.997(4)
Au5 Au12 3.077(3)
Au5 Au6 3.106(3)
Au6 S7 2.343(16)
Au6 Au12 2.718(3)
Au6 Au7 2.795(3)
Au6 Au17 2.950(4)
Au6 Au8 2.965(3)
Au7 S15 2.332(15)
Au7 Au12 2.743(4)
Au7 Au24 2.890(4)
Au7 Au14 2.895(4)
Au7 Au20 2.980(4)
Au8 S4 2.346(13)
Au8 Au11 2.737(3)
Au9 S6 2.345(15)
Au9 Au13 2.794(3)
Au9 Au20 2.952(4)
Au9 Au10 2.957(3)
Au9 Au15 3.114(3)
Au10 S5 2.345(14)
Au10 Au15 2.729(3)
Au10 Au12 2.944(3)
Au11 S20 2.387(17)
Au11 Au21 2.904(4)
Au11 Au28 2.972(4)
Au11 Au23 3.058(4)
Au12 S8 2.373(15)
Au12 Au25 3.221(4)
Au13 S9 2.378(16)
Au13 Au22 2.883(4)
Au13 Au14 2.900(4)
Au13 Au17 2.981(4)
Au14 S12 2.328(17)
Au14 S17 2.328(17)
Au15 S2 2.358(15)
Au15 Au23 3.003(4)
Au16 S1 2.248(14)
Au16 S16 2.318(17)
Au17 S4 2.264(15)
Au17 S17 2.291(16)
Au18 S19 2.267(18)
Au18 S6 2.303(16)
Au19 S14 2.267(16)
Au19 S2 2.311(18)
Au20 S5 2.296(15)
Au20 S12 2.303(15)
Au21 S3 2.219(16)
Au21 S11 2.30(2)
Au22 S14 2.266(18)
Au22 S9 2.324(18)
Au23 S3 2.197(14)
Au23 S10 2.291(15)
Au24 S1 2.279(18)
Au24 S15 2.315(19)
Au25 S8 2.290(16)
Au25 S11 2.31(2)
Au26 S13 2.303(17)
Au26 S7 2.313(17)
Au27 S19 2.296(18)
Au27 S18 2.318(18)
Au28 S13 2.275(17)
Au28 S20 2.305(19)
S1 C1 1.78(3)
S2 C19 1.77(4)
S3 C97 1.78(6)
S4 C79 1.77(3)
S5 C127 1.76(3)
S6 C67 1.80(3)
S7 C61 1.72(3)
S8 C85 1.76(4)
S9 C43 1.86(3)
S10 C73 1.79(3)
S12 C55 1.79(5)
S13 C7 1.80(4)
S14 C37 1.81(4)
S15 C121 1.77(4)
S16 C25 1.78(4)
S17 C49 1.76(5)
S18 C91 1.80(6)
S19 C31 1.80(4)
S20 C13 1.83(5)
C1 C6 1.388(18)
C1 C2 1.392(18)
C2 C3 1.390(18)
C3 C4 1.390(18)
C4 C5 1.393(18)
C4 C137 1.49(9)
C5 C6 1.392(17)
C7 C12 1.389(17)
C7 C8 1.393(17)
C8 C9 1.395(17)
C9 C10 1.389(17)
C10 C11 1.395(18)
C10 C153 1.61(9)
C11 C12 1.392(18)
C13 C14 1.387(18)
C13 C18 1.388(18)
C14 C15 1.391(18)
C15 C16 1.388(18)
C16 C17 1.391(18)
C16 C176 1.71(12)
C17 C18 1.392(18)
C19 C20 1.393(18)
C19 C24 1.393(18)
C20 C21 1.393(18)
C21 C22 1.392(18)
C22 C23 1.394(18)
C22 C164 1.58(15)
C23 C24 1.393(18)
C25 C26 1.390(18)
C25 C30 1.391(18)
C26 C27 1.392(18)
C27 C28 1.388(18)
C28 C29 1.394(18)
C28 C157 1.50(12)
C29 C30 1.388(18)
C31 C36 1.386(18)
C31 C32 1.389(17)
C32 C33 1.390(18)
C33 C34 1.387(18)
C34 C35 1.388(18)
C34 C200 1.69(12)
C35 C36 1.391(18)
C37 C42 1.385(17)
C37 C38 1.391(18)
C38 C39 1.394(17)
C39 C40 1.386(17)
C40 C41 1.394(17)
C40 C133 1.59(9)
C41 C42 1.392(17)
C43 C48 1.390(17)
C43 C44 1.390(17)
C44 C45 1.391(18)
C45 C46 1.392(17)
C46 C47 1.390(18)
C47 C48 1.390(18)
C49 C50 1.391(18)
C49 C54 1.395(18)
C50 C51 1.391(18)
C51 C52 1.392(18)
C52 C53 1.393(18)
C52 C188 1.83(13)
C53 C54 1.392(18)
C55 C56 1.388(18)
C55 C60 1.389(18)
C56 C57 1.390(18)
C57 C58 1.389(18)
C58 C59 1.387(18)
C59 C60 1.389(18)
C61 C62 1.389(17)
C61 C66 1.394(17)
C62 C63 1.388(18)
C63 C64 1.393(18)
C64 C65 1.391(18)
C64 C145 1.65(7)
C65 C66 1.388(17)
C67 C68 1.391(17)
C67 C72 1.391(17)
C68 C69 1.387(17)
C69 C70 1.389(17)
C70 C71 1.395(17)
C71 C72 1.382(17)
C73 C74 1.391(17)
C73 C78 1.393(17)
C74 C75 1.394(18)
C75 C76 1.388(17)
C76 C77 1.394(17)
C76 C209 1.51(6)
C77 C78 1.391(18)
C79 C80 1.390(17)
C79 C84 1.393(17)
C80 C81 1.393(17)
C81 C82 1.392(17)
C82 C83 1.391(17)
C82 C196 1.69(8)
C83 C84 1.390(17)
C85 C86 1.393(18)
C85 C90 1.397(17)
C86 C87 1.394(18)
C87 C88 1.396(17)
C88 C89 1.393(17)
C88 C212 1.63(6)
C89 C90 1.399(18)
C91 C92 1.390(18)
C91 C96 1.392(18)
C92 C93 1.392(18)
C93 C94 1.393(18)
C94 C95 1.389(18)
C95 C96 1.394(18)
C97 C102 1.389(18)
C97 C98 1.394(18)
C98 C99 1.392(18)
C99 C100 1.391(18)
C100 C101 1.393(18)
C101 C102 1.393(18)
C121 C122 1.387(18)
C121 C126 1.388(17)
C122 C123 1.388(18)
C123 C124 1.389(17)
C124 C125 1.386(18)
C125 C126 1.391(18)
C127 C132 1.390(17)
C127 C128 1.392(17)
C128 C129 1.388(17)
C129 C130 1.392(17)
C130 C131 1.391(17)
C130 C149 1.66(7)
C131 C132 1.392(18)
C133 C135 1.45(11)
C133 C134 1.46(15)
C137 C138 1.40(11)
C137 C140 1.43(14)
C137 C139 1.66(14)
C145 C147 1.41(13)
C145 C146 1.45(12)
C145 C148 1.58(13)
C149 C151 1.40(9)
C149 C152 1.51(11)
C149 C150 1.66(11)
C153 C156 1.44(14)
C153 C155 1.44(18)
C153 C154 1.65(14)
C157 C160 1.4(2)
C157 C159 1.44(17)
C157 C158 1.55(16)
C161 C200 1.23(16)
C162 C200 1.6(2)
C164 C165 1.63(18)
C164 C167 1.71(18)
C164 C166 1.8(2)
C176 C177 1.54(2)
C176 C179 1.54(2)
C176 C178 1.54(2)
C188 C190 1.54(2)
C188 C191 1.54(2)
C188 C189 1.54(2)
C196 C199 1.53(12)
C196 C197 1.53(13)
C196 C198 1.58(11)
C209 C210 1.33(8)
C209 C211 1.40(9)
